data_7050645
loop_
_publ_author_name
'Davies, Graham M.'
'Jeffery, John C.'
'Ward, Michael D.'

_publ_section_title
;
 Chiral coordination polymers based on thallium(i) complexes of new
 bis- and tris(pyrazolyl)borate ligands with externally-directed
 4-pyridyl groups
;
_journal_issue 11
_journal_name_full 'New Journal of Chemistry'
_journal_page_first 1550
_journal_paper_doi 10.1039/b306659b
_journal_volume 27
_journal_year 2003
_chemical_formula_sum 'C24 H19 B N9 Tl'
_chemical_formula_weight 648.66
_space_group_IT_number 7
_symmetry_cell_setting monoclinic
_symmetry_space_group_name_Hall 'P -2yc'
_symmetry_space_group_name_H-M 'P 1 c 1'
_atom_sites_solution_hydrogens geom
_atom_sites_solution_primary direct
_atom_sites_solution_secondary difmap
_audit_creation_method SHELXL-97
_cell_angle_alpha 90.00
_cell_angle_beta 96.281(2)
_cell_angle_gamma 90.00
_cell_formula_units_Z 2
_cell_length_a 8.7477(9)
_cell_length_b 16.5928(17)
_cell_length_c 8.3841(9)
_cell_measurement_temperature 446(2)
_cell_volume 1209.6(2)
_computing_structure_refinement 'SHELXL-97 (Sheldrick, 1997)'
_computing_structure_solution 'SHELXS-97 (Sheldrick, 1997)'
_diffrn_ambient_temperature 100(2)
_diffrn_measured_fraction_theta_full 0.999
_diffrn_measured_fraction_theta_max 0.999
_diffrn_measurement_device_type 'CCD area detector'
_diffrn_measurement_method '\w rotation with narrow frames'
_diffrn_radiation_monochromator graphite
_diffrn_radiation_source 'fine-focus sealed tube'
_diffrn_radiation_type MoK\a
_diffrn_radiation_wavelength 0.71073
_diffrn_reflns_av_R_equivalents 0.0636
_diffrn_reflns_av_sigmaI/netI 0.1603
_diffrn_reflns_limit_h_max 11
_diffrn_reflns_limit_h_min -11
_diffrn_reflns_limit_k_max 21
_diffrn_reflns_limit_k_min -21
_diffrn_reflns_limit_l_max 10
_diffrn_reflns_limit_l_min -10
_diffrn_reflns_number 12713
_diffrn_reflns_theta_full 27.47
_diffrn_reflns_theta_max 27.47
_diffrn_reflns_theta_min 1.23
_exptl_absorpt_coefficient_mu 6.708
_exptl_absorpt_correction_T_max 0.72
_exptl_absorpt_correction_T_min 0.16
_exptl_absorpt_correction_type 'Empirical, pseudo-azimuthal scan (SADABS)'
_exptl_crystal_colour plate
_exptl_crystal_density_diffrn 1.781
_exptl_crystal_density_method 'not measured'
_exptl_crystal_description colourless
_exptl_crystal_F_000 624
_exptl_crystal_size_max 0.28
_exptl_crystal_size_mid 0.13
_exptl_crystal_size_min 0.05
_refine_diff_density_max 0.764
_refine_diff_density_min -0.794
_refine_diff_density_rms 0.157
_refine_ls_abs_structure_details 'Flack H D (1983), Acta Cryst. A39, 876-881'
_refine_ls_abs_structure_Flack 0.031(10)
_refine_ls_extinction_method none
_refine_ls_goodness_of_fit_ref 0.764
_refine_ls_hydrogen_treatment mixed
_refine_ls_matrix_type full
_refine_ls_number_parameters 316
_refine_ls_number_reflns 5428
_refine_ls_number_restraints 2
_refine_ls_restrained_S_all 0.764
_refine_ls_R_factor_all 0.0503
_refine_ls_R_factor_gt 0.0337
_refine_ls_shift/su_max 0.006
_refine_ls_shift/su_mean 0.000
_refine_ls_structure_factor_coef Fsqd
_refine_ls_weighting_details 'calc w=1/[\s^2^(Fo^2^)+(0.0000P)^2^+2.4190P] where P=(Fo^2^+2Fc^2^)/3'
_refine_ls_weighting_scheme calc
_refine_ls_wR_factor_gt 0.0622
_refine_ls_wR_factor_ref 0.0838
_reflns_number_gt 3643
_reflns_number_total 5428
_reflns_threshold_expression >2sigma(I)
_cod_data_source_file b306659b.txt
_cod_data_source_block TlTp4py
_cod_original_sg_symbol_H-M Pc
_cod_database_code 7050645

loop_
_symmetry_equiv_pos_as_xyz
'x, y, z'
'x, -y, z+1/2'

loop_
_atom_site_label
_atom_site_type_symbol
_atom_site_fract_x
_atom_site_fract_y
_atom_site_fract_z
_atom_site_U_iso_or_equiv
_atom_site_adp_type
_atom_site_occupancy
_atom_site_symmetry_multiplicity
_atom_site_calc_flag
_atom_site_refinement_flags
_atom_site_disorder_assembly
_atom_site_disorder_group
B1 B 0.3235(16) 0.6718(7) 0.9166(14) 0.024(3) Uani 1 1 d . . .
H1 H 0.4110 0.6394 0.9628 0.028 Uiso 1 1 calc R . .
Tl1 Tl 0.00001(7) 0.80566(2) 0.74905(7) 0.02811(10) Uani 1 1 d . . .
N101 N 0.2221(12) 0.6204(6) 0.7902(12) 0.032(3) Uani 1 1 d . . .
N102 N 0.0741(8) 0.6423(4) 0.7378(10) 0.021(2) Uani 1 1 d . . .
C103 C 0.0222(12) 0.5833(6) 0.6280(12) 0.025(2) Uani 1 1 d . . .
C104 C 0.1381(12) 0.5251(6) 0.6205(13) 0.031(3) Uani 1 1 d . . .
H104 H 0.1341 0.4795 0.5554 0.037 Uiso 1 1 calc R . .
C105 C 0.2605(13) 0.5497(6) 0.7309(13) 0.029(3) Uani 1 1 d . . .
H105 H 0.3519 0.5219 0.7580 0.035 Uiso 1 1 calc R . .
N111 N -0.4350(12) 0.5877(6) 0.3911(13) 0.048(3) Uani 1 1 d . . .
C112 C -0.3156(14) 0.5513(7) 0.3296(17) 0.053(4) Uani 1 1 d . . .
H112 H -0.3350 0.5264 0.2299 0.064 Uiso 1 1 calc R . .
C113 C -0.1685(14) 0.5486(7) 0.4043(14) 0.041(3) Uani 1 1 d . . .
H113 H -0.0926 0.5211 0.3569 0.050 Uiso 1 1 calc R . .
C114 C -0.1331(13) 0.5863(6) 0.5481(14) 0.032(3) Uani 1 1 d . . .
C115 C -0.2521(14) 0.6250(7) 0.6140(16) 0.031(3) Uani 1 1 d . . .
H115 H -0.2327 0.6517 0.7116 0.037 Uiso 1 1 calc R . .
C116 C -0.4014(13) 0.6240(6) 0.5341(15) 0.037(3) Uani 1 1 d . . .
H116 H -0.4799 0.6493 0.5815 0.045 Uiso 1 1 calc R . .
N121 N 0.3843(10) 0.7471(5) 0.8276(10) 0.030(2) Uani 1 1 d . . .
N122 N 0.2907(10) 0.7950(5) 0.7264(10) 0.028(2) Uani 1 1 d . . .
C123 C 0.3802(13) 0.8578(6) 0.6856(14) 0.024(3) Uani 1 1 d . . .
C124 C 0.526(2) 0.8475(7) 0.757(3) 0.039(4) Uani 1 1 d . . .
H124 H 0.6101 0.8808 0.7454 0.047 Uiso 1 1 calc R . .
C125 C 0.5277(13) 0.7779(6) 0.8493(13) 0.033(3) Uani 1 1 d . . .
H125 H 0.6114 0.7567 0.9138 0.040 Uiso 1 1 calc R . .
N131 N 0.1584(10) 1.0565(5) 0.4244(11) 0.031(2) Uani 1 1 d . . .
C132 C 0.1120(15) 0.9779(7) 0.3908(14) 0.042(3) Uani 1 1 d . . .
H132 H 0.0299 0.9692 0.3125 0.051 Uiso 1 1 calc R . .
C133 C 0.1823(14) 0.9112(7) 0.4685(13) 0.034(3) Uani 1 1 d . . .
H133 H 0.1456 0.8595 0.4447 0.040 Uiso 1 1 calc R . .
C134 C 0.3088(13) 0.9232(6) 0.5826(13) 0.032(3) Uani 1 1 d . . .
C135 C 0.3577(13) 1.0026(6) 0.6158(13) 0.032(3) Uani 1 1 d . . .
H135 H 0.4399 1.0134 0.6929 0.038 Uiso 1 1 calc R . .
C136 C 0.2769(13) 1.0672(7) 0.5267(15) 0.041(3) Uani 1 1 d . . .
H136 H 0.3127 1.1196 0.5446 0.050 Uiso 1 1 calc R . .
N141 N 0.2298(9) 0.7010(5) 1.0534(10) 0.028(2) Uani 1 1 d . . .
N142 N 0.1043(10) 0.7479(5) 1.0294(11) 0.027(2) Uani 1 1 d . . .
C143 C 0.0440(13) 0.7481(7) 1.1691(13) 0.032(3) Uani 1 1 d . . .
C144 C 0.1358(13) 0.7010(6) 1.2841(13) 0.039(3) Uani 1 1 d . . .
H144 H 0.1205 0.6918 1.3907 0.047 Uiso 1 1 calc R . .
C145 C 0.2515(13) 0.6722(6) 1.2033(13) 0.030(3) Uani 1 1 d . . .
H145 H 0.3312 0.6387 1.2449 0.036 Uiso 1 1 calc R . .
N151 N -0.3545(12) 0.8860(7) 1.2575(14) 0.060(3) Uani 1 1 d . . .
C152 C -0.2662(14) 0.9081(7) 1.1424(15) 0.044(3) Uani 1 1 d . . .
H152 H -0.2931 0.9538 1.0816 0.053 Uiso 1 1 calc R . .
C153 C -0.1367(13) 0.8649(7) 1.1118(13) 0.033(3) Uani 1 1 d . . .
H153 H -0.0770 0.8834 1.0342 0.039 Uiso 1 1 calc R . .
C154 C -0.0946(12) 0.7943(7) 1.1953(13) 0.032(3) Uani 1 1 d . . .
C155 C -0.1830(17) 0.7679(9) 1.3074(18) 0.067(5) Uani 1 1 d . . .
H155 H -0.1577 0.7213 1.3657 0.080 Uiso 1 1 calc R . .
C156 C -0.312(2) 0.8124(11) 1.3328(17) 0.088(5) Uani 1 1 d . . .
H156 H -0.3752 0.7920 1.4052 0.106 Uiso 1 1 calc R . .

loop_
_atom_site_aniso_label
_atom_site_aniso_U_11
_atom_site_aniso_U_22
_atom_site_aniso_U_33
_atom_site_aniso_U_23
_atom_site_aniso_U_13
_atom_site_aniso_U_12
B1 0.030(7) 0.026(7) 0.015(7) -0.004(5) 0.005(6) 0.002(6)
Tl1 0.02321(17) 0.03155(17) 0.02865(18) 0.0024(5) -0.00126(13) 0.0052(5)
N101 0.034(7) 0.032(6) 0.030(6) -0.002(5) 0.003(5) -0.001(5)
N102 0.013(4) 0.017(4) 0.033(5) 0.003(4) 0.000(4) -0.001(4)
C103 0.027(6) 0.029(6) 0.019(6) 0.000(5) 0.002(5) -0.006(5)
C104 0.034(7) 0.028(6) 0.032(7) -0.009(5) 0.009(6) 0.005(5)
C105 0.034(7) 0.019(5) 0.036(7) -0.006(5) 0.010(6) 0.005(5)
N111 0.048(7) 0.040(6) 0.053(7) -0.007(5) -0.009(6) 0.003(5)
C112 0.036(8) 0.045(8) 0.075(10) -0.039(7) -0.008(7) 0.015(7)
C113 0.038(8) 0.051(8) 0.032(7) -0.020(6) -0.010(6) 0.009(6)
C114 0.036(7) 0.019(5) 0.042(8) -0.002(5) 0.012(6) 0.005(5)
C115 0.022(7) 0.030(7) 0.040(8) 0.005(7) 0.005(6) -0.001(6)
C116 0.032(7) 0.030(6) 0.050(9) -0.008(6) 0.001(6) 0.000(6)
N121 0.020(5) 0.041(5) 0.028(6) -0.010(4) 0.003(4) 0.000(4)
N122 0.030(5) 0.022(5) 0.031(5) 0.008(4) 0.002(4) 0.002(4)
C123 0.030(7) 0.015(5) 0.030(7) -0.002(5) 0.011(6) 0.001(5)
C124 0.037(13) 0.038(6) 0.041(8) 0.000(9) 0.000(9) -0.020(8)
C125 0.030(7) 0.030(6) 0.040(7) 0.000(5) 0.009(6) -0.006(5)
N131 0.027(5) 0.039(6) 0.027(5) 0.002(4) 0.001(4) 0.005(5)
C132 0.058(9) 0.032(7) 0.035(8) 0.004(6) -0.005(7) -0.012(7)
C133 0.041(8) 0.029(7) 0.031(7) 0.006(6) 0.005(6) 0.015(6)
C134 0.035(7) 0.032(6) 0.033(7) -0.006(6) 0.016(6) -0.009(6)
C135 0.032(7) 0.033(6) 0.029(7) -0.002(5) -0.003(5) 0.000(6)
C136 0.036(8) 0.034(7) 0.056(9) -0.001(6) 0.012(7) -0.010(6)
N141 0.020(5) 0.028(5) 0.037(6) 0.000(5) 0.002(4) 0.006(5)
N142 0.027(5) 0.027(5) 0.027(5) 0.004(4) 0.003(4) -0.001(4)
C143 0.029(7) 0.041(7) 0.025(7) -0.004(5) -0.002(5) 0.011(6)
C144 0.050(8) 0.037(6) 0.029(7) 0.013(6) 0.003(6) -0.012(7)
C145 0.030(7) 0.025(6) 0.035(7) -0.001(5) 0.002(6) 0.011(5)
N151 0.041(7) 0.098(9) 0.043(7) 0.014(7) 0.019(6) 0.023(7)
C152 0.036(8) 0.046(8) 0.046(9) 0.002(7) -0.010(7) 0.006(7)
C153 0.032(7) 0.046(7) 0.020(6) -0.003(6) 0.005(6) -0.001(6)
C154 0.034(6) 0.041(7) 0.022(6) 0.005(5) 0.004(5) -0.005(6)
C155 0.055(10) 0.084(11) 0.067(11) 0.040(9) 0.033(9) 0.042(9)
C156 0.101(14) 0.121(14) 0.043(9) 0.037(11) 0.007(9) -0.019(14)

loop_
_atom_type_symbol
_atom_type_description
_atom_type_scat_dispersion_real
_atom_type_scat_dispersion_imag
_atom_type_scat_source
C C 0.0033 0.0016 'International Tables Vol C Tables 4.2.6.8 and 6.1.1.4'
H H 0.0000 0.0000 'International Tables Vol C Tables 4.2.6.8 and 6.1.1.4'
B B 0.0013 0.0007 'International Tables Vol C Tables 4.2.6.8 and 6.1.1.4'
N N 0.0061 0.0033 'International Tables Vol C Tables 4.2.6.8 and 6.1.1.4'
Tl Tl -2.8358 9.6688 'International Tables Vol C Tables 4.2.6.8 and 6.1.1.4'

loop_
_geom_angle_atom_site_label_1
_geom_angle_atom_site_label_2
_geom_angle_atom_site_label_3
_geom_angle
_geom_angle_site_symmetry_1
_geom_angle_site_symmetry_3
_geom_angle_publ_flag
N141 B1 N101 111.4(10) . . ?
N141 B1 N121 109.5(8) . . ?
N101 B1 N121 107.9(9) . . ?
N122 Tl1 N142 77.9(3) . . ?
N122 Tl1 N102 72.3(2) . . ?
N142 Tl1 N102 67.3(2) . . ?
C105 N101 N102 112.5(9) . . ?
C105 N101 B1 126.0(10) . . ?
N102 N101 B1 121.4(9) . . ?
N101 N102 C103 104.8(8) . . ?
N101 N102 Tl1 117.5(6) . . ?
C103 N102 Tl1 130.4(6) . . ?
N102 C103 C104 109.3(9) . . ?
N102 C103 C114 120.4(9) . . ?
C104 C103 C114 130.3(10) . . ?
C105 C104 C103 105.8(9) . . ?
N101 C105 C104 107.4(10) . . ?
C116 N111 C112 115.9(11) . . ?
N111 C112 C113 124.4(12) . . ?
C114 C113 C112 120.0(12) . . ?
C113 C114 C115 117.2(11) . . ?
C113 C114 C103 120.2(10) . . ?
C115 C114 C103 122.6(11) . . ?
C114 C115 C116 120.3(12) . . ?
N111 C116 C115 122.2(11) . . ?
C125 N121 N122 110.4(9) . . ?
C125 N121 B1 126.4(10) . . ?
N122 N121 B1 122.9(8) . . ?
N121 N122 C123 106.1(8) . . ?
N121 N122 Tl1 121.5(6) . . ?
C123 N122 Tl1 124.2(6) . . ?
C124 C123 N122 109.2(11) . . ?
C124 C123 C134 131.6(12) . . ?
N122 C123 C134 119.2(10) . . ?
C123 C124 C125 107.4(13) . . ?
N121 C125 C124 106.8(12) . . ?
C136 N131 C132 117.6(10) . . ?
N131 C132 C133 123.3(11) . . ?
C132 C133 C134 118.9(11) . . ?
C133 C134 C135 118.1(11) . . ?
C133 C134 C123 123.1(10) . . ?
C135 C134 C123 118.2(10) . . ?
C134 C135 C136 118.2(10) . . ?
N131 C136 C135 123.7(10) . . ?
C145 N141 N142 112.1(8) . . ?
C145 N141 B1 123.3(9) . . ?
N142 N141 B1 123.9(9) . . ?
C143 N142 N141 105.4(8) . . ?
C143 N142 Tl1 131.0(7) . . ?
N141 N142 Tl1 123.2(6) . . ?
N142 C143 C144 110.2(10) . . ?
N142 C143 C154 122.9(10) . . ?
C144 C143 C154 126.8(11) . . ?
C145 C144 C143 104.5(10) . . ?
N141 C145 C144 107.8(9) . . ?
C152 N151 C156 114.3(12) . . ?
N151 C152 C153 122.3(12) . . ?
C152 C153 C154 121.1(12) . . ?
C155 C154 C153 118.8(12) . . ?
C155 C154 C143 118.5(11) . . ?
C153 C154 C143 122.7(10) . . ?
C154 C155 C156 118.2(13) . . ?
C155 C156 N151 125.1(14) . . ?

loop_
_geom_bond_atom_site_label_1
_geom_bond_atom_site_label_2
_geom_bond_distance
_geom_bond_site_symmetry_2
_geom_bond_publ_flag
B1 N141 1.557(14) . ?
B1 N101 1.559(15) . ?
B1 N121 1.577(14) . ?
Tl1 N122 2.577(8) . ?
Tl1 N142 2.609(9) . ?
Tl1 N102 2.791(7) . ?
N101 C105 1.331(12) . ?
N101 N102 1.369(12) . ?
N102 C103 1.386(12) . ?
C103 C104 1.407(13) . ?
C103 C114 1.449(14) . ?
C104 C105 1.398(14) . ?
N111 C116 1.345(14) . ?
N111 C112 1.356(14) . ?
C112 C113 1.369(15) . ?
C113 C114 1.364(14) . ?
C114 C115 1.388(15) . ?
C115 C116 1.401(16) . ?
N121 C125 1.349(13) . ?
N121 N122 1.368(11) . ?
N122 C123 1.369(12) . ?
C123 C124 1.36(2) . ?
C123 C134 1.481(15) . ?
C124 C125 1.390(18) . ?
N131 C136 1.283(14) . ?
N131 C132 1.386(13) . ?
C132 C133 1.392(14) . ?
C133 C134 1.396(15) . ?
C134 C135 1.403(13) . ?
C135 C136 1.447(15) . ?
N141 C145 1.338(13) . ?
N141 N142 1.343(10) . ?
N142 C143 1.336(13) . ?
C143 C144 1.420(14) . ?
C143 C154 1.472(14) . ?
C144 C145 1.364(14) . ?
N151 C152 1.351(15) . ?
N151 C156 1.407(17) . ?
C152 C153 1.388(15) . ?
C153 C154 1.394(14) . ?
C154 C155 1.353(16) . ?
C155 C156 1.382(19) . ?
